data_4348607
loop_
_publ_author_name
'Liu, Bo'
'Zhou, Hui-Fang'
'Hou, Lei'
'Wang, Jian-Ping'
'Wang, Yao-Yu'
'Zhu, Zhonghua'

_publ_section_title
;
 Structural Diversity of Cadmium(II) Coordination Polymers Induced by
 Tuning the Coordination Sites of Isomeric Ligands.
;
_journal_issue 17
_journal_name_full 'Inorganic chemistry'
_journal_page_first 8871
_journal_page_last 8880
_journal_paper_doi 10.1021/acs.inorgchem.6b01416
_journal_volume 55
_journal_year 2016
_chemical_formula_sum 'C26 H14 Cd2 N2 O8'
_chemical_formula_weight 707.19
_space_group_IT_number 43
_space_group_name_Hall 'F 2 -2d'
_space_group_name_H-M_alt 'F d d 2'
_symmetry_cell_setting orthorhombic
_symmetry_space_group_name_H-M 'F d d 2'
_atom_sites_solution_hydrogens geom
_atom_sites_solution_primary direct
_atom_sites_solution_secondary difmap
_audit_creation_method SHELXL-97
_cell_angle_alpha 90.00
_cell_angle_beta 90.00
_cell_angle_gamma 90.00
_cell_formula_units_Z 8
_cell_length_a 15.775(6)
_cell_length_b 16.035(6)
_cell_length_c 33.845(14)
_cell_measurement_reflns_used 3840
_cell_measurement_temperature 296(2)
_cell_measurement_theta_max 28.23
_cell_measurement_theta_min 2.05
_cell_volume 8561(6)
_computing_structure_refinement 'SHELXL-97 (Sheldrick, 1997)'
_computing_structure_solution 'SHELXS-97 (Sheldrick, 1990)'
_diffrn_ambient_temperature 296(2)
_diffrn_measured_fraction_theta_full 0.986
_diffrn_measured_fraction_theta_max 0.986
_diffrn_measurement_device_type 'Bruker SMART CCD area-detector'
_diffrn_radiation_monochromator graphite
_diffrn_radiation_source 'fine-focus sealed tube'
_diffrn_radiation_type MoK\a
_diffrn_radiation_wavelength 0.71073
_diffrn_reflns_av_R_equivalents 0.0626
_diffrn_reflns_av_sigmaI/netI 0.0717
_diffrn_reflns_limit_h_max 19
_diffrn_reflns_limit_h_min -19
_diffrn_reflns_limit_k_max 19
_diffrn_reflns_limit_k_min -19
_diffrn_reflns_limit_l_max 41
_diffrn_reflns_limit_l_min -24
_diffrn_reflns_number 9974
_diffrn_reflns_theta_full 26.00
_diffrn_reflns_theta_max 26.00
_diffrn_reflns_theta_min 4.07
_exptl_absorpt_coefficient_mu 1.025
_exptl_absorpt_correction_T_max 0.8956
_exptl_absorpt_correction_T_min 0.8614
_exptl_absorpt_correction_type multi-scan
_exptl_absorpt_process_details sadabs
_exptl_crystal_colour colorless
_exptl_crystal_density_diffrn 1.097
_exptl_crystal_density_method 'not measured'
_exptl_crystal_description block
_exptl_crystal_F_000 2752
_exptl_crystal_size_max 0.15
_exptl_crystal_size_mid 0.13
_exptl_crystal_size_min 0.11
_platon_squeeze_details
;
;
_refine_diff_density_max 1.378
_refine_diff_density_min -1.144
_refine_diff_density_rms 0.165
_refine_ls_abs_structure_details 'Flack H D (1983), Acta Cryst. A39, 876-881'
_refine_ls_abs_structure_Flack 0.19(16)
_refine_ls_extinction_method none
_refine_ls_goodness_of_fit_ref 1.047
_refine_ls_hydrogen_treatment constr
_refine_ls_matrix_type full
_refine_ls_number_parameters 227
_refine_ls_number_reflns 3233
_refine_ls_number_restraints 178
_refine_ls_restrained_S_all 1.065
_refine_ls_R_factor_all 0.0926
_refine_ls_R_factor_gt 0.0786
_refine_ls_shift/su_max 0.000
_refine_ls_shift/su_mean 0.000
_refine_ls_structure_factor_coef Fsqd
_refine_ls_weighting_details 'calc w=1/[\s^2^(Fo^2^)+(0.1404P)^2^+0.0000P] where P=(Fo^2^+2Fc^2^)/3'
_refine_ls_weighting_scheme calc
_refine_ls_wR_factor_gt 0.2012
_refine_ls_wR_factor_ref 0.2129
_reflns_number_gt 2519
_reflns_number_total 3233
_reflns_threshold_expression >2sigma(I)
_cod_data_source_file ic6b01416_si_004.cif
_cod_data_source_block 4
_cod_original_sg_symbol_H-M Fdd2
_cod_database_code 4348607

loop_
_symmetry_equiv_pos_as_xyz
'x, y, z'
'-x, -y, z'
'-x+1/4, y+1/4, z+1/4'
'x+1/4, -y+1/4, z+1/4'
'x, y+1/2, z+1/2'
'-x, -y+1/2, z+1/2'
'-x+1/4, y+3/4, z+3/4'
'x+1/4, -y+3/4, z+3/4'
'x+1/2, y, z+1/2'
'-x+1/2, -y, z+1/2'
'-x+3/4, y+1/4, z+3/4'
'x+3/4, -y+1/4, z+3/4'
'x+1/2, y+1/2, z'
'-x+1/2, -y+1/2, z'
'-x+3/4, y+3/4, z+1/4'
'x+3/4, -y+3/4, z+1/4'

loop_
_atom_site_label
_atom_site_type_symbol
_atom_site_fract_x
_atom_site_fract_y
_atom_site_fract_z
_atom_site_U_iso_or_equiv
_atom_site_adp_type
_atom_site_occupancy
_atom_site_symmetry_multiplicity
_atom_site_calc_flag
_atom_site_refinement_flags
O1 O 0.1579(9) 0.8582(6) 0.2138(4) 0.076(4) Uani 1 1 d .
O2 O 0.1383(7) 0.8354(8) 0.2725(4) 0.069(3) Uani 1 1 d .
O3 O 0.3286(6) 0.8627(6) 0.2896(4) 0.058(3) Uani 1 1 d .
O4 O 0.3536(6) 0.8340(6) 0.2233(4) 0.053(3) Uani 1 1 d U
C1 C 0.1265(11) 0.8750(9) 0.2444(6) 0.062(4) Uani 1 1 d U
C2 C 0.0676(10) 0.9463(9) 0.2469(5) 0.081(3) Uani 1 1 d DU
C3 C 0.0341(4) 0.9727(5) 0.2110(6) 0.092(5) Uani 1 1 d DU
H3 H 0.0572 0.9540 0.1874 0.111 Uiso 1 1 calc R
C4 C 0.0346(4) 0.9729(5) 0.2834(5) 0.093(4) Uani 1 1 d DU
H4 H 0.0576 0.9531 0.3069 0.112 Uiso 0.50 1 d PR
C5 C 0.0907(16) 0.992(2) 0.3205(6) 0.077(5) Uani 0.50 1 d PDU
C7 C 0.216(2) 0.9899(19) 0.3605(8) 0.069(5) Uani 0.50 1 d PDU
H7 H 0.2744 0.9854 0.3615 0.082 Uiso 0.50 1 calc PR
C8 C 0.1741(15) 0.9924(17) 0.3972(8) 0.068(5) Uani 0.50 1 d PDU
H8 H 0.2019 0.9966 0.4213 0.082 Uiso 0.50 1 calc PR
C9 C 0.0497(18) 0.997(2) 0.3576(7) 0.073(5) Uani 0.50 1 d PDU
H9 H -0.0084 1.0074 0.3577 0.088 Uiso 0.50 1 d PR
C10 C 0.3658(7) 0.8723(7) 0.2569(5) 0.045(3) Uani 1 1 d U
C11 C 0.4345(6) 0.9397(7) 0.2567(4) 0.048(2) Uani 1 1 d DU
C12 C 0.4680(4) 0.9703(4) 0.2916(4) 0.066(4) Uani 1 1 d DU
H12 H 0.4471 0.9506 0.3155 0.079 Uiso 1 1 calc R
C13 C 0.4676(4) 0.9706(4) 0.2215(4) 0.063(3) Uani 1 1 d DU
H13 H 0.4459 0.9516 0.1976 0.076 Uiso 0.50 1 d PR
C14 C 0.4148(10) 0.9833(14) 0.1842(4) 0.041(3) Uani 0.50 1 d PDU
C15 C 0.3266(11) 0.9792(14) 0.1783(6) 0.040(4) Uani 0.50 1 d PDU
H15 H 0.2933 0.9772 0.2010 0.048 Uiso 0.50 1 calc PR
C16 C 0.2835(13) 0.9779(15) 0.1425(5) 0.038(4) Uani 0.50 1 d PDU
H16 H 0.2247 0.9761 0.1412 0.045 Uiso 0.50 1 calc PR
C17 C 0.3343(10) 0.9793(12) 0.1084(6) 0.034(3) Uani 0.50 1 d PDU
H17 H 0.3088 0.9774 0.0837 0.041 Uiso 0.50 1 calc PR
C18 C 0.4561(13) 0.9817(11) 0.1476(4) 0.032(4) Uani 0.50 1 d PDU
H18 H 0.5150 0.9797 0.1481 0.038 Uiso 0.50 1 d PR
N1 N 0.0894(15) 0.9880(15) 0.3933(9) 0.064(5) Uani 0.50 1 d PDU
N2 N 0.4190(10) 0.9835(9) 0.1111(5) 0.027(3) Uani 0.50 1 d PDU
Cd1 Cd 0.2500 0.7500 0.30141(4) 0.0476(5) Uani 1 2 d S
Cd2 Cd 0.2500 0.7500 0.19969(4) 0.0421(5) Uani 1 2 d S
C6 C 0.1804(15) 0.9933(17) 0.3226(9) 0.071(5) Uani 0.50 1 d PDU
H6 H 0.2140 0.9961 0.3001 0.085 Uiso 0.50 1 calc PR

loop_
_atom_site_aniso_label
_atom_site_aniso_U_11
_atom_site_aniso_U_22
_atom_site_aniso_U_33
_atom_site_aniso_U_23
_atom_site_aniso_U_13
_atom_site_aniso_U_12
O1 0.121(10) 0.039(5) 0.068(9) 0.007(5) 0.001(7) -0.011(6)
O2 0.073(7) 0.085(7) 0.048(7) -0.014(6) -0.028(6) -0.015(6)
O3 0.032(4) 0.069(6) 0.074(9) -0.009(5) 0.029(5) -0.029(4)
O4 0.044(5) 0.049(5) 0.064(6) -0.003(4) -0.012(4) -0.030(4)
C1 0.076(8) 0.059(7) 0.051(9) -0.003(7) 0.012(8) -0.019(6)
C2 0.093(7) 0.087(7) 0.062(7) 0.004(7) 0.009(7) -0.006(6)
C3 0.115(10) 0.104(9) 0.058(9) 0.021(8) 0.000(9) 0.013(9)
C4 0.096(8) 0.111(8) 0.072(8) -0.003(8) 0.021(8) 0.025(7)
C5 0.086(9) 0.072(8) 0.074(9) -0.013(8) 0.030(8) 0.006(8)
C7 0.065(10) 0.054(9) 0.088(11) -0.010(9) 0.034(9) 0.020(8)
C8 0.067(9) 0.052(9) 0.085(11) -0.011(8) 0.029(9) 0.016(8)
C9 0.085(9) 0.062(9) 0.072(10) -0.019(8) 0.033(9) 0.005(8)
C10 0.037(4) 0.047(5) 0.052(7) 0.000(5) -0.010(5) -0.027(4)
C11 0.037(4) 0.056(4) 0.050(5) 0.000(4) -0.008(4) -0.034(4)
C12 0.064(7) 0.076(7) 0.058(8) 0.009(7) 0.001(7) -0.047(7)
C13 0.051(6) 0.090(6) 0.048(6) -0.012(6) -0.012(6) -0.045(6)
C14 0.050(7) 0.037(6) 0.037(7) 0.001(6) -0.005(6) -0.019(6)
C15 0.043(8) 0.036(7) 0.040(8) 0.008(7) 0.004(7) -0.002(7)
C16 0.039(8) 0.030(7) 0.043(8) 0.000(7) -0.002(7) 0.004(7)
C17 0.050(8) 0.016(6) 0.037(7) -0.003(6) -0.003(7) 0.008(6)
C18 0.052(8) 0.017(6) 0.026(7) 0.003(6) -0.004(7) -0.006(6)
N1 0.071(8) 0.052(7) 0.069(8) -0.014(7) 0.030(7) 0.016(6)
N2 0.046(6) 0.007(5) 0.029(6) -0.004(5) 0.008(5) -0.001(5)
Cd1 0.0416(9) 0.0611(11) 0.0402(12) 0.000 0.000 -0.0349(5)
Cd2 0.0556(11) 0.0346(6) 0.0361(10) 0.000 0.000 -0.0270(5)
C6 0.074(10) 0.057(9) 0.082(11) -0.018(9) 0.036(9) 0.007(8)

loop_
_atom_type_symbol
_atom_type_description
_atom_type_scat_dispersion_real
_atom_type_scat_dispersion_imag
_atom_type_scat_source
C C 0.0033 0.0016 'International Tables Vol C Tables 4.2.6.8 and 6.1.1.4'
H H 0.0000 0.0000 'International Tables Vol C Tables 4.2.6.8 and 6.1.1.4'
N N 0.0061 0.0033 'International Tables Vol C Tables 4.2.6.8 and 6.1.1.4'
O O 0.0106 0.0060 'International Tables Vol C Tables 4.2.6.8 and 6.1.1.4'
Cd Cd -0.8075 1.2024 'International Tables Vol C Tables 4.2.6.8 and 6.1.1.4'

loop_
_geom_angle_atom_site_label_1
_geom_angle_atom_site_label_2
_geom_angle_atom_site_label_3
_geom_angle
_geom_angle_site_symmetry_1
_geom_angle_site_symmetry_3
C1 O1 Cd2 128.0(13) . .
C1 O2 Cd1 138.8(13) . .
C10 O3 Cd1 121.1(9) . .
C10 O4 Cd2 133.9(9) . .
O2 C1 O1 122.0(18) . .
O2 C1 C2 118.4(17) . .
O1 C1 C2 119.5(18) . .
C3 C2 C4 122.3(15) . .
C3 C2 C1 115.1(13) . .
C4 C2 C1 121.3(14) . .
C3 C3 C2 119.1(8) 2_575 .
C3 C3 H3 120.4 2_575 .
C2 C3 H3 120.4 . .
C4 C4 C2 118.6(8) 2_575 .
C4 C4 C5 108.7(12) 2_575 .
C2 C4 C5 123.6(12) . .
C4 C4 H4 121.3 2_575 .
C2 C4 H4 120.1 . .
C9 C5 C6 114.3(11) . .
C9 C5 C4 117.7(19) . .
C6 C5 C4 127.4(19) . .
C9 C5 H4 102.9 . .
C6 C5 H4 126.2 . .
C6 C7 C8 129(3) . .
C6 C7 H7 115.7 . .
C8 C7 H7 115.7 . .
N1 C8 C7 112(3) . .
N1 C8 H8 124.0 . .
C7 C8 H8 124.0 . .
N1 C9 C5 125(2) . .
N1 C9 C9 117.5(15) . 2_575
C5 C9 C9 117.4(12) . 2_575
N1 C9 H9 117.7 . .
C5 C9 H9 117.8 . .
O3 C10 O4 129.5(10) . .
O3 C10 C11 114.9(13) . .
O4 C10 C11 115.6(13) . .
C12 C11 C13 117.5(8) . .
C12 C11 C10 121.0(10) . .
C13 C11 C10 121.5(10) . .
C11 C12 C12 121.3(5) . 2_675
C11 C12 H12 119.3 . .
C12 C12 H12 119.3 2_675 .
C11 C13 C13 121.2(5) . 2_675
C11 C13 C14 123.4(8) . .
C13 C13 C14 108.1(8) 2_675 .
C11 C13 H13 119.5 . .
C13 C13 H13 119.4 2_675 .
C18 C14 C15 109.5(15) . .
C18 C14 C13 118.4(13) . .
C15 C14 C13 130.5(14) . .
C18 C14 H13 101.2 . .
C15 C14 H13 128.8 . .
C16 C15 C14 127.4(19) . .
C16 C15 H15 116.3 . .
C14 C15 H15 116.3 . .
C15 C16 C17 116(2) . .
C15 C16 H16 122.0 . .
C17 C16 H16 122.0 . .
N2 C17 C16 120.9(19) . .
N2 C17 H17 119.6 . .
C16 C17 H17 119.6 . .
N2 C18 C14 126.8(18) . .
N2 C18 C18 112.8(11) . 2_675
C14 C18 C18 114.9(10) . 2_675
N2 C18 H18 116.5 . .
C14 C18 H18 116.7 . .
C8 N1 C9 122(3) . .
C8 N1 Cd2 120(2) . 3
C9 N1 Cd2 115.3(16) . 3
C17 N2 C18 119.2(19) . .
C17 N2 Cd1 118.5(13) . 11_554
C18 N2 Cd1 122.2(12) . 11_554
O3 Cd1 O3 159.2(7) 14_565 .
O3 Cd1 N2 86.8(5) 14_565 16_465
O3 Cd1 N2 111.0(5) . 16_465
O3 Cd1 N2 111.0(5) 14_565 15_545
O3 Cd1 N2 86.8(5) . 15_545
N2 Cd1 N2 65.7(7) 16_465 15_545
O3 Cd1 O2 88.9(4) 14_565 .
O3 Cd1 O2 82.8(4) . .
N2 Cd1 O2 83.7(5) 16_465 .
N2 Cd1 O2 141.5(5) 15_545 .
O3 Cd1 O2 82.8(4) 14_565 14_565
O3 Cd1 O2 88.9(4) . 14_565
N2 Cd1 O2 141.5(5) 16_465 14_565
N2 Cd1 O2 83.7(5) 15_545 14_565
O2 Cd1 O2 132.7(6) . 14_565
O3 Cd1 Cd2 79.6(3) 14_565 .
O3 Cd1 Cd2 79.6(3) . .
N2 Cd1 Cd2 147.2(4) 16_465 .
N2 Cd1 Cd2 147.2(4) 15_545 .
O2 Cd1 Cd2 66.4(3) . .
O2 Cd1 Cd2 66.4(3) 14_565 .
O4 Cd2 O4 138.6(6) . 14_565
O4 Cd2 O1 86.2(5) . .
O4 Cd2 O1 85.4(4) 14_565 .
O4 Cd2 O1 85.4(4) . 14_565
O4 Cd2 O1 86.2(5) 14_565 14_565
O1 Cd2 O1 156.1(7) . 14_565
O4 Cd2 N1 139.4(7) . 7_544
O4 Cd2 N1 78.9(7) 14_565 7_544
O1 Cd2 N1 81.7(7) . 7_544
O1 Cd2 N1 118.5(7) 14_565 7_544
O4 Cd2 N1 78.9(7) . 8_564
O4 Cd2 N1 139.4(7) 14_565 8_564
O1 Cd2 N1 118.5(7) . 8_564
O1 Cd2 N1 81.7(7) 14_565 8_564
N1 Cd2 N1 73.4(12) 7_544 8_564
O4 Cd2 Cd1 69.3(3) . .
O4 Cd2 Cd1 69.3(3) 14_565 .
O1 Cd2 Cd1 78.1(4) . .
O1 Cd2 Cd1 78.1(4) 14_565 .
N1 Cd2 Cd1 143.3(6) 7_544 .
N1 Cd2 Cd1 143.3(6) 8_564 .
C7 C6 C5 116(2) . .
C7 C6 H6 121.9 . .
C5 C6 H6 121.9 . .

loop_
_geom_bond_atom_site_label_1
_geom_bond_atom_site_label_2
_geom_bond_distance
_geom_bond_site_symmetry_2
O1 C1 1.18(2) .
O1 Cd2 2.314(13) .
O2 C1 1.16(2) .
O2 Cd1 2.436(13) .
O3 C10 1.26(2) .
O3 Cd1 2.228(9) .
O4 C10 1.31(2) .
O4 Cd2 2.264(9) .
C1 C2 1.48(2) .
C2 C3 1.390(10) .
C2 C4 1.407(10) .
C3 C3 1.388(10) 2_575
C3 H3 0.9300 .
C4 C4 1.394(10) 2_575
C4 C5 1.566(14) .
C4 H4 0.9300 .
C5 C9 1.414(10) .
C5 C6 1.418(10) .
C7 C6 1.398(10) .
C7 C8 1.405(10) .
C7 H7 0.9300 .
C8 N1 1.344(10) .
C8 H8 0.9300 .
C9 N1 1.369(10) .
C9 H9 0.9300 .
C10 C11 1.531(12) .
C11 C12 1.384(9) .
C11 C13 1.389(9) .
C12 C12 1.390(10) 2_675
C12 H12 0.9300 .
C13 C13 1.392(10) 2_675
C13 C14 1.527(10) .
C13 H13 0.9300 .
C14 C18 1.400(10) .
C14 C15 1.407(10) .
C15 C16 1.389(10) .
C15 H15 0.9300 .
C16 C17 1.405(10) .
C16 H16 0.9300 .
C17 N2 1.341(10) .
C17 H17 0.9300 .
C18 N2 1.365(10) .
C18 H18 0.9301 .
N1 Cd2 2.38(3) 3
N2 Cd1 2.407(18) 11_554
Cd1 O3 2.228(9) 14_565
Cd1 N2 2.407(18) 16_465
Cd1 N2 2.407(18) 15_545
Cd1 O2 2.436(13) 14_565
Cd1 Cd2 3.4424(19) .
Cd2 O4 2.264(9) 14_565
Cd2 O1 2.314(13) 14_565
Cd2 N1 2.38(3) 7_544
Cd2 N1 2.38(3) 8_564
C6 H6 0.9300 .

loop_
_platon_squeeze_void_nr
_platon_squeeze_void_average_x
_platon_squeeze_void_average_y
_platon_squeeze_void_average_z
_platon_squeeze_void_volume
_platon_squeeze_void_count_electrons
_platon_squeeze_void_content
1 -0.012 0.001 -0.003 3392 1707 ' '
